data_4332358
loop_
_publ_author_name
'Aizawa, Sen-ichi'
'Saito, Kenji'
'Kawamoto, Tatsuya'
'Matsumoto, Emi'

_publ_section_title
;
 Stereoselective Preparation, Structures, and Reactivities of
 Phosphine-Bridged Mixed-Metal Trinuclear and Pentanuclear Complexes with
 Tris[2-(diphenylphosphino)ethyl]phosphine
;
_journal_issue 12
_journal_name_full 'Inorganic Chemistry'
_journal_page_first 4859
_journal_page_last 4866
_journal_paper_doi 10.1021/ic060277l
_journal_volume 45
_journal_year 2006
_chemical_formula_moiety 'C92 H98 Cl6 N4 O P8 Pd2 Pt '
_chemical_formula_sum 'C92 H98 Cl6 N4 O P8 Pd2 Pt'
_chemical_formula_weight 2144.21
_space_group_IT_number 14
_symmetry_cell_setting monoclinic
_symmetry_Int_Tables_number 14
_symmetry_space_group_name_Hall '-P 2ybc'
_symmetry_space_group_name_H-M 'P 1 21/c 1'
_cell_angle_alpha 90
_cell_angle_beta 114.06(2)
_cell_angle_gamma 90
_cell_formula_units_Z 4
_cell_length_a 20.121(6)
_cell_length_b 27.80(1)
_cell_length_c 18.758(5)
_cell_measurement_reflns_used 20
_cell_measurement_temperature 296.1
_cell_measurement_theta_max 13.9
_cell_measurement_theta_min 12.7
_cell_volume 9581(5)
_computing_cell_refinement WinAFC
_computing_data_collection WinAFC
_computing_data_reduction CrystalStructure
_computing_publication_material 'CrystalStructure Ver. 3.5.1'
_computing_structure_refinement CRYSTALS
_computing_structure_solution SHELXS86
_diffrn_measured_fraction_theta_full 0.8146
_diffrn_measured_fraction_theta_max 0.8146
_diffrn_measurement_device_type 'Rigaku AFC7R'
_diffrn_measurement_method \w
_diffrn_radiation_type 'Mo K\a'
_diffrn_radiation_wavelength 0.7107
_diffrn_reflns_limit_h_max 23
_diffrn_reflns_limit_h_min -21
_diffrn_reflns_limit_k_max 33
_diffrn_reflns_limit_k_min 0
_diffrn_reflns_limit_l_max 0
_diffrn_reflns_limit_l_min -24
_diffrn_reflns_number 37746
_diffrn_reflns_theta_full 27.50
_diffrn_reflns_theta_max 27.50
_diffrn_standards_decay_% 0.00
_diffrn_standards_interval_count 150
_diffrn_standards_number 3
_exptl_absorpt_coefficient_mu 2.169
_exptl_absorpt_correction_T_max 0.771
_exptl_absorpt_correction_T_min 0.579
_exptl_absorpt_correction_type psi-scans
_exptl_absorpt_process_details '(North, Phillips & Mathews, 1968)'
_exptl_crystal_colour colorless
_exptl_crystal_density_diffrn 1.487
_exptl_crystal_density_method 'not measured'
_exptl_crystal_description diamond-shap
_exptl_crystal_F_000 4312.00
_exptl_crystal_size_max 0.37
_exptl_crystal_size_mid 0.25
_exptl_crystal_size_min 0.12
_refine_diff_density_max 1.40
_refine_diff_density_min -0.75
_refine_ls_extinction_method none
_refine_ls_goodness_of_fit_ref 1.726
_refine_ls_hydrogen_treatment refall
_refine_ls_number_parameters 1046
_refine_ls_number_reflns 5919
_refine_ls_R_factor_gt 0.0520
_refine_ls_shift/su_max 0.0500
_refine_ls_structure_factor_coef Fsqd
_refine_ls_weighting_details 'w = 1/\s^2^(Fo^2^)'
_refine_ls_weighting_scheme sigma
_refine_ls_wR_factor_ref 0.1020
_reflns_number_gt 5908
_reflns_number_total 17893
_reflns_threshold_expression F^2^>2.0\s(F^2^)
_cod_data_source_file ic060277lsup1.cif
_cod_data_source_block '_7bCl2'
_cod_original_cell_volume 9579(5)
_cod_original_formula_sum 'C92 H98 Cl6 N4 O P8 Pd2 Pt '
_cod_database_code 4332358

loop_
_symmetry_equiv_pos_as_xyz
x,y,z
-x,-y,-z
-x,y+1/2,-z+1/2
x,-y+1/2,z+1/2

loop_
_atom_site_label
_atom_site_type_symbol
_atom_site_fract_x
_atom_site_fract_y
_atom_site_fract_z
_atom_site_U_iso_or_equiv
_atom_site_adp_type
_atom_site_occupancy
_atom_site_symmetry_multiplicity
_atom_site_calc_flag
P(T1) Pt 0.13052(4) 0.14684(3) 0.29980(4) 0.0420(2) Uani 1.00 1 d
P(D1) Pd 0.24012(7) -0.00706(5) 0.49111(7) 0.0413(4) Uani 1.00 1 d
P(D2) Pd 0.37203(8) 0.29054(5) 0.42403(8) 0.0508(5) Uani 1.00 1 d
C(L1) Cl 0.3476(3) -0.0199(2) 0.4716(3) 0.065(2) Uani 1.00 1 d
C(L2) Cl 0.4605(3) 0.2715(2) 0.5488(3) 0.080(2) Uani 1.00 1 d
C(L3) Cl 0.2003(3) 0.0786(2) 0.3575(3) 0.066(2) Uani 1.00 1 d
C(L4) Cl 0.1790(3) 0.1417(2) 0.2051(3) 0.060(2) Uani 1.00 1 d
C(L5) Cl 0.0746(3) 0.1327(2) 0.6303(3) 0.068(2) Uani 1.00 1 d
C(L6) Cl 0.2013(4) 0.5034(2) 0.3171(4) 0.123(3) Uani 1.00 1 d
P(1) P 0.1371(3) 0.0068(2) 0.5032(3) 0.044(1) Uani 1.00 1 d
P(2) P 0.1729(3) -0.0635(2) 0.4000(3) 0.050(2) Uani 1.00 1 d
P(3) P 0.2940(3) 0.0259(2) 0.6137(3) 0.046(1) Uani 1.00 1 d
P(4) P 0.0947(2) 0.1530(2) 0.3979(2) 0.040(1) Uani 1.00 1 d
P(5) P 0.2798(3) 0.2999(2) 0.3083(3) 0.049(2) Uani 1.00 1 d
P(6) P 0.3391(3) 0.3678(2) 0.4481(3) 0.054(2) Uani 1.00 1 d
P(7) P 0.4080(3) 0.2324(2) 0.3573(3) 0.056(2) Uani 1.00 1 d
P(8) P 0.0734(3) 0.2130(2) 0.2321(3) 0.045(1) Uani 1.00 1 d
O(1) O 0.081(1) 0.4170(7) 0.287(1) 0.156(7) Uiso 1.00 1 d
N(1) N 0.062(3) 0.511(2) 0.446(3) 0.34(3) Uiso 1.00 1 d
N(2) N 0.245(2) 0.582(1) 0.478(2) 0.23(1) Uiso 1.00 1 d
N(3) N 0.286(2) 0.773(1) 0.273(2) 0.28(2) Uiso 1.00 1 d
N(4) N 0.376(2) 0.931(1) 0.177(2) 0.19(1) Uiso 1.00 1 d
C(1) C 0.0732(9) -0.0432(5) 0.4611(9) 0.048(6) Uani 1.00 1 d
C(2) C 0.0784(9) -0.0581(6) 0.385(1) 0.058(6) Uani 1.00 1 d
C(3) C 0.155(1) 0.0155(6) 0.6055(9) 0.059(6) Uani 1.00 1 d
C(4) C 0.2241(9) 0.0434(6) 0.6460(9) 0.050(6) Uani 1.00 1 d
C(5) C 0.0906(9) 0.0595(6) 0.4490(9) 0.050(6) Uani 1.00 1 d
C(6) C 0.1290(9) 0.1080(6) 0.4734(9) 0.048(6) Uani 1.00 1 d
C(7) C 0.2010(8) -0.1215(6) 0.4435(9) 0.043(5) Uani 1.00 1 d
C(8) C 0.162(1) -0.1624(7) 0.409(1) 0.057(7) Uani 1.00 1 d
C(9) C 0.181(1) -0.2056(9) 0.441(1) 0.084(9) Uani 1.00 1 d
C(10) C 0.243(1) -0.2115(8) 0.510(1) 0.085(9) Uani 1.00 1 d
C(11) C 0.280(1) -0.1719(8) 0.546(1) 0.077(8) Uani 1.00 1 d
C(12) C 0.260(1) -0.1276(7) 0.511(1) 0.073(7) Uani 1.00 1 d
C(13) C 0.174(1) -0.0654(8) 0.305(1) 0.062(7) Uani 1.00 1 d
C(14) C 0.129(2) -0.038(1) 0.248(1) 0.14(1) Uani 1.00 1 d
C(15) C 0.141(2) -0.035(1) 0.175(2) 0.19(2) Uani 1.00 1 d
C(16) C 0.186(2) -0.067(1) 0.162(2) 0.14(2) Uani 1.00 1 d
C(17) C 0.224(2) -0.097(1) 0.216(2) 0.14(2) Uani 1.00 1 d
C(18) C 0.218(1) -0.0953(9) 0.289(1) 0.086(9) Uani 1.00 1 d
C(19) C 0.355(1) 0.0769(6) 0.631(1) 0.052(6) Uani 1.00 1 d
C(20) C 0.354(1) 0.1026(7) 0.571(1) 0.060(7) Uani 1.00 1 d
C(21) C 0.397(1) 0.1434(8) 0.584(1) 0.072(8) Uani 1.00 1 d
C(22) C 0.441(1) 0.1561(8) 0.655(1) 0.079(8) Uani 1.00 1 d
C(23) C 0.445(1) 0.1307(8) 0.719(1) 0.089(9) Uani 1.00 1 d
C(24) C 0.402(1) 0.0904(7) 0.706(1) 0.068(7) Uani 1.00 1 d
C(25) C 0.345(1) -0.0232(6) 0.677(1) 0.056(6) Uani 1.00 1 d
C(26) C 0.320(1) -0.0464(7) 0.727(1) 0.069(7) Uani 1.00 1 d
C(27) C 0.357(1) -0.0856(8) 0.770(1) 0.087(9) Uani 1.00 1 d
C(28) C 0.419(2) -0.099(1) 0.766(2) 0.11(1) Uani 1.00 1 d
C(29) C 0.448(1) -0.077(1) 0.718(2) 0.11(1) Uani 1.00 1 d
C(30) C 0.408(1) -0.0392(8) 0.674(1) 0.091(9) Uani 1.00 1 d
C(31) C 0.132(1) 0.2064(6) 0.4529(9) 0.039(5) Uani 1.00 1 d
C(32) C 0.208(1) 0.2122(6) 0.485(1) 0.051(6) Uani 1.00 1 d
C(33) C 0.245(1) 0.2519(8) 0.527(1) 0.062(7) Uani 1.00 1 d
C(34) C 0.203(1) 0.2884(8) 0.537(1) 0.062(7) Uani 1.00 1 d
C(35) C 0.129(1) 0.2850(7) 0.506(1) 0.063(7) Uani 1.00 1 d
C(36) C 0.093(1) 0.2440(7) 0.4622(9) 0.058(7) Uani 1.00 1 d
C(37) C -0.0005(8) 0.1484(6) 0.3770(9) 0.043(5) Uani 1.00 1 d
C(38) C -0.044(1) 0.1237(6) 0.310(1) 0.058(7) Uani 1.00 1 d
C(39) C -0.119(1) 0.1140(7) 0.293(1) 0.079(8) Uani 1.00 1 d
C(40) C -0.146(1) 0.1309(8) 0.346(1) 0.083(9) Uani 1.00 1 d
C(41) C -0.100(1) 0.1538(7) 0.414(1) 0.069(8) Uani 1.00 1 d
C(42) C -0.028(1) 0.1616(6) 0.431(1) 0.050(6) Uani 1.00 1 d
C(43) C 0.2521(9) 0.3614(6) 0.2928(9) 0.055(6) Uani 1.00 1 d
C(44) C 0.2527(9) 0.3825(6) 0.368(1) 0.062(7) Uani 1.00 1 d
C(45) C 0.3042(9) 0.2778(6) 0.2308(8) 0.053(6) Uani 1.00 1 d
C(46) C 0.3388(9) 0.2287(6) 0.2561(9) 0.057(6) Uani 1.00 1 d
C(47) C 0.2067(9) 0.2611(6) 0.3086(9) 0.057(6) Uani 1.00 1 d
C(48) C 0.1417(9) 0.2539(6) 0.227(1) 0.062(7) Uani 1.00 1 d
C(49) C 0.331(1) 0.3888(7) 0.535(1) 0.061(7) Uani 1.00 1 d
C(50) C 0.292(1) 0.4292(9) 0.531(1) 0.12(1) Uani 1.00 1 d
C(51) C 0.283(2) 0.445(1) 0.597(2) 0.14(1) Uani 1.00 1 d
C(52) C 0.320(1) 0.421(1) 0.667(1) 0.10(1) Uani 1.00 1 d
C(53) C 0.364(1) 0.3844(8) 0.670(2) 0.09(1) Uani 1.00 1 d
C(54) C 0.368(1) 0.3680(8) 0.605(1) 0.085(9) Uani 1.00 1 d
C(55) C 0.408(1) 0.4080(7) 0.439(1) 0.059(7) Uani 1.00 1 d
C(56) C 0.394(1) 0.4489(7) 0.397(1) 0.072(8) Uani 1.00 1 d
C(57) C 0.447(2) 0.477(1) 0.393(1) 0.11(1) Uani 1.00 1 d
C(58) C 0.516(2) 0.466(1) 0.429(2) 0.12(1) Uani 1.00 1 d
C(59) C 0.535(1) 0.4231(9) 0.476(2) 0.12(1) Uani 1.00 1 d
C(60) C 0.482(1) 0.3939(8) 0.479(2) 0.11(1) Uani 1.00 1 d
C(61) C 0.430(1) 0.1718(7) 0.392(1) 0.057(7) Uani 1.00 1 d
C(62) C 0.501(1) 0.1584(7) 0.436(1) 0.078(8) Uani 1.00 1 d
C(63) C 0.517(1) 0.1122(8) 0.463(1) 0.10(1) Uani 1.00 1 d
C(64) C 0.462(1) 0.0784(7) 0.441(1) 0.082(9) Uani 1.00 1 d
C(65) C 0.391(1) 0.0895(8) 0.401(1) 0.079(9) Uani 1.00 1 d
C(66) C 0.375(1) 0.1368(8) 0.375(1) 0.069(7) Uani 1.00 1 d
C(67) C 0.489(1) 0.2538(7) 0.349(1) 0.062(7) Uani 1.00 1 d
C(68) C 0.531(1) 0.2885(8) 0.396(1) 0.080(8) Uani 1.00 1 d
C(69) C 0.594(1) 0.305(1) 0.388(2) 0.10(1) Uani 1.00 1 d
C(70) C 0.614(1) 0.287(1) 0.333(2) 0.11(1) Uani 1.00 1 d
C(71) C 0.571(2) 0.250(1) 0.284(1) 0.10(1) Uani 1.00 1 d
C(72) C 0.507(1) 0.2347(7) 0.291(1) 0.078(9) Uani 1.00 1 d
C(73) C 0.0152(9) 0.1988(6) 0.1325(9) 0.045(6) Uani 1.00 1 d
C(74) C -0.009(1) 0.1509(7) 0.111(1) 0.069(7) Uani 1.00 1 d
C(75) C -0.058(1) 0.1407(8) 0.036(1) 0.091(9) Uani 1.00 1 d
C(76) C -0.089(1) 0.1755(9) -0.019(1) 0.093(9) Uani 1.00 1 d
C(77) C -0.064(1) 0.2216(7) 0.001(1) 0.069(7) Uani 1.00 1 d
C(78) C -0.015(1) 0.2339(7) 0.075(1) 0.060(7) Uani 1.00 1 d
C(79) C 0.013(1) 0.2506(8) 0.259(1) 0.051(7) Uani 1.00 1 d
C(80) C -0.054(1) 0.2332(7) 0.247(1) 0.063(7) Uani 1.00 1 d
C(81) C -0.103(1) 0.260(1) 0.268(1) 0.11(1) Uani 1.00 1 d
C(82) C -0.079(2) 0.306(1) 0.297(1) 0.10(1) Uani 1.00 1 d
C(83) C -0.016(2) 0.324(1) 0.304(2) 0.11(1) Uani 1.00 1 d
C(84) C 0.030(1) 0.295(1) 0.286(1) 0.083(9) Uani 1.00 1 d
C(85) C 0.080(2) 0.478(2) 0.471(2) 0.18(2) Uiso 1.00 1 d
C(86) C 0.080(2) 0.422(1) 0.472(2) 0.21(2) Uiso 1.00 1 d
C(87) C 0.239(3) 0.629(2) 0.453(3) 0.25(2) Uiso 1.00 1 d
C(88) C 0.269(3) 0.654(2) 0.415(3) 0.31(3) Uiso 1.00 1 d
C(89) C 0.341(3) 0.788(2) 0.365(3) 0.29(2) Uiso 1.00 1 d
C(90) C 0.334(3) 0.738(2) 0.381(3) 0.30(3) Uiso 1.00 1 d
C(91) C 0.398(2) 0.947(1) 0.243(2) 0.17(1) Uiso 1.00 1 d
C(92) C 0.419(2) 0.955(1) 0.322(2) 0.16(1) Uiso 1.00 1 d
H(101) H 0.0856(9) -0.0700(5) 0.4966(9) 0.060(7) Uiso 1.00 1 c
H(102) H 0.0246(9) -0.0327(5) 0.4508(9) 0.060(7) Uiso 1.00 1 c
H(201) H 0.0559(9) -0.0337(6) 0.347(1) 0.066(7) Uiso 1.00 1 c
H(202) H 0.0539(9) -0.0882(6) 0.367(1) 0.066(7) Uiso 1.00 1 c
H(301) H 0.115(1) 0.0327(6) 0.6089(9) 0.071(7) Uiso 1.00 1 c
H(302) H 0.160(1) -0.0153(6) 0.6304(9) 0.071(7) Uiso 1.00 1 c
H(401) H 0.2422(9) 0.0383(6) 0.7014(9) 0.058(6) Uiso 1.00 1 c
H(402) H 0.2136(9) 0.0769(6) 0.6347(9) 0.058(6) Uiso 1.00 1 c
H(501) H 0.0825(9) 0.0545(6) 0.3955(9) 0.059(7) Uiso 1.00 1 c
H(502) H 0.0447(9) 0.0619(6) 0.4531(9) 0.059(7) Uiso 1.00 1 c
H(601) H 0.1798(9) 0.1031(6) 0.4863(9) 0.053(6) Uiso 1.00 1 c
H(602) H 0.1227(9) 0.1190(6) 0.5188(9) 0.053(6) Uiso 1.00 1 c
H(8) H 0.120(1) -0.1590(7) 0.361(1) 0.066(7) Uiso 1.00 1 c
H(9) H 0.154(1) -0.2335(9) 0.415(1) 0.10(1) Uiso 1.00 1 c
H(10) H 0.258(1) -0.2429(8) 0.532(1) 0.11(1) Uiso 1.00 1 c
H(11) H 0.321(1) -0.1746(8) 0.596(1) 0.088(9) Uiso 1.00 1 c
H(12) H 0.287(1) -0.0996(7) 0.536(1) 0.074(7) Uiso 1.00 1 c
H(14) H 0.092(2) -0.019(1) 0.254(1) 0.18(2) Uiso 1.00 1 c
H(15) H 0.116(2) -0.012(1) 0.135(2) 0.21(2) Uiso 1.00 1 c
H(16) H 0.189(2) -0.068(1) 0.113(2) 0.18(2) Uiso 1.00 1 c
H(17) H 0.256(2) -0.119(1) 0.207(2) 0.19(2) Uiso 1.00 1 c
H(18) H 0.247(1) -0.1169(9) 0.330(1) 0.11(1) Uiso 1.00 1 c
H(20) H 0.325(1) 0.0919(7) 0.519(1) 0.065(7) Uiso 1.00 1 c
H(21) H 0.394(1) 0.1628(8) 0.540(1) 0.085(8) Uiso 1.00 1 c
H(22) H 0.470(1) 0.1844(8) 0.662(1) 0.095(9) Uiso 1.00 1 c
H(23) H 0.477(1) 0.1403(8) 0.770(1) 0.10(1) Uiso 1.00 1 c
H(24) H 0.404(1) 0.0711(7) 0.749(1) 0.075(8) Uiso 1.00 1 c
H(26) H 0.277(1) -0.0348(7) 0.732(1) 0.076(8) Uiso 1.00 1 c
H(27) H 0.339(1) -0.1036(8) 0.802(1) 0.10(1) Uiso 1.00 1 c
H(28) H 0.445(2) -0.126(1) 0.797(2) 0.12(1) Uiso 1.00 1 c
H(29) H 0.493(1) -0.087(1) 0.717(2) 0.13(1) Uiso 1.00 1 c
H(30) H 0.424(1) -0.0226(8) 0.640(1) 0.11(1) Uiso 1.00 1 c
H(32) H 0.236(1) 0.1868(6) 0.476(1) 0.063(7) Uiso 1.00 1 c
H(33) H 0.298(1) 0.2536(8) 0.549(1) 0.072(8) Uiso 1.00 1 c
H(34) H 0.227(1) 0.3163(8) 0.566(1) 0.071(7) Uiso 1.00 1 c
H(35) H 0.102(1) 0.3112(7) 0.513(1) 0.078(8) Uiso 1.00 1 c
H(36) H 0.041(1) 0.2428(7) 0.4388(9) 0.065(7) Uiso 1.00 1 c
H(38) H -0.024(1) 0.1132(6) 0.274(1) 0.073(7) Uiso 1.00 1 c
H(39) H -0.149(1) 0.0964(7) 0.247(1) 0.079(8) Uiso 1.00 1 c
H(40) H -0.196(1) 0.1260(8) 0.335(1) 0.10(1) Uiso 1.00 1 c
H(41) H -0.121(1) 0.1650(7) 0.450(1) 0.087(8) Uiso 1.00 1 c
H(42) H 0.003(1) 0.1758(6) 0.480(1) 0.065(8) Uiso 1.00 1 c
H(431) H 0.2861(9) 0.3791(6) 0.2789(9) 0.062(7) Uiso 1.00 1 c
H(432) H 0.2044(9) 0.3637(6) 0.2513(9) 0.062(7) Uiso 1.00 1 c
H(441) H 0.2133(9) 0.3686(6) 0.377(1) 0.074(7) Uiso 1.00 1 c
H(442) H 0.2470(9) 0.4168(6) 0.364(1) 0.074(7) Uiso 1.00 1 c
H(451) H 0.2613(9) 0.2760(6) 0.1829(8) 0.058(6) Uiso 1.00 1 c
H(452) H 0.3390(9) 0.2988(6) 0.2239(8) 0.058(6) Uiso 1.00 1 c
H(461) H 0.3606(9) 0.2178(6) 0.2220(9) 0.067(7) Uiso 1.00 1 c
H(462) H 0.3016(9) 0.2065(6) 0.2542(9) 0.067(7) Uiso 1.00 1 c
H(471) H 0.2265(9) 0.2298(6) 0.3272(9) 0.066(7) Uiso 1.00 1 c
H(472) H 0.1873(9) 0.2746(6) 0.3431(9) 0.066(7) Uiso 1.00 1 c
H(481) H 0.1608(9) 0.2413(6) 0.191(1) 0.074(7) Uiso 1.00 1 c
H(482) H 0.1199(9) 0.2848(6) 0.209(1) 0.074(7) Uiso 1.00 1 c
H(50) H 0.270(1) 0.4467(9) 0.483(1) 0.14(1) Uiso 1.00 1 c
H(51) H 0.252(2) 0.472(1) 0.594(2) 0.16(1) Uiso 1.00 1 c
H(52) H 0.312(1) 0.431(1) 0.712(1) 0.12(1) Uiso 1.00 1 c
H(53) H 0.393(1) 0.3698(8) 0.719(2) 0.11(1) Uiso 1.00 1 c
H(54) H 0.398(1) 0.3405(8) 0.607(1) 0.09(1) Uiso 1.00 1 c
H(56) H 0.344(1) 0.4584(7) 0.368(1) 0.075(8) Uiso 1.00 1 c
H(57) H 0.435(2) 0.506(1) 0.363(1) 0.13(1) Uiso 1.00 1 c
H(58) H 0.554(2) 0.485(1) 0.425(2) 0.16(2) Uiso 1.00 1 c
H(59) H 0.585(1) 0.4148(9) 0.507(2) 0.14(1) Uiso 1.00 1 c
H(60) H 0.494(1) 0.3637(8) 0.506(2) 0.12(1) Uiso 1.00 1 c
H(62) H 0.538(1) 0.1821(7) 0.449(1) 0.090(9) Uiso 1.00 1 c
H(63) H 0.565(1) 0.1033(8) 0.497(1) 0.11(1) Uiso 1.00 1 c
H(64) H 0.475(1) 0.0455(7) 0.456(1) 0.11(1) Uiso 1.00 1 c
H(65) H 0.354(1) 0.0653(8) 0.390(1) 0.09(1) Uiso 1.00 1 c
H(66) H 0.325(1) 0.1458(8) 0.347(1) 0.077(8) Uiso 1.00 1 c
H(68) H 0.517(1) 0.3023(8) 0.435(1) 0.093(9) Uiso 1.00 1 c
H(69) H 0.623(1) 0.330(1) 0.421(2) 0.11(1) Uiso 1.00 1 c
H(70) H 0.657(1) 0.299(1) 0.329(2) 0.13(1) Uiso 1.00 1 c
H(71) H 0.586(2) 0.236(1) 0.246(1) 0.13(1) Uiso 1.00 1 c
H(72) H 0.476(1) 0.2110(7) 0.256(1) 0.10(1) Uiso 1.00 1 c
H(74) H 0.011(1) 0.1259(7) 0.149(1) 0.074(7) Uiso 1.00 1 c
H(75) H -0.070(1) 0.1075(8) 0.023(1) 0.100(9) Uiso 1.00 1 c
H(76) H -0.126(1) 0.1674(9) -0.069(1) 0.098(9) Uiso 1.00 1 c
H(77) H -0.082(1) 0.2458(7) -0.039(1) 0.074(7) Uiso 1.00 1 c
H(78) H -0.001(1) 0.2669(7) 0.088(1) 0.071(7) Uiso 1.00 1 c
H(80) H -0.067(1) 0.2023(7) 0.223(1) 0.079(9) Uiso 1.00 1 c
H(81) H -0.148(1) 0.247(1) 0.264(1) 0.14(1) Uiso 1.00 1 c
H(82) H -0.112(2) 0.326(1) 0.310(1) 0.12(1) Uiso 1.00 1 c
H(83) H -0.004(2) 0.356(1) 0.323(2) 0.11(1) Uiso 1.00 1 c
H(84) H 0.076(1) 0.308(1) 0.292(1) 0.10(1) Uiso 1.00 1 c

loop_
_atom_site_aniso_label
_atom_site_aniso_U_11
_atom_site_aniso_U_22
_atom_site_aniso_U_33
_atom_site_aniso_U_12
_atom_site_aniso_U_13
_atom_site_aniso_U_23
P(T1) 0.0474(4) 0.0409(4) 0.0403(4) 0.0049(5) 0.0204(3) 0.0054(4)
P(D1) 0.0377(9) 0.0423(9) 0.0421(8) 0.0005(7) 0.0143(7) -0.0023(7)
P(D2) 0.049(1) 0.0475(9) 0.0468(9) 0.0042(8) 0.0103(8) 0.0058(8)
C(L1) 0.051(3) 0.059(3) 0.094(4) 0.006(3) 0.040(3) -0.001(3)
C(L2) 0.067(4) 0.088(4) 0.062(3) 0.010(3) 0.004(3) 0.020(3)
C(L3) 0.075(4) 0.059(3) 0.075(4) 0.028(3) 0.041(3) 0.022(3)
C(L4) 0.073(3) 0.061(3) 0.060(3) 0.011(3) 0.041(3) 0.006(3)
C(L5) 0.070(4) 0.067(4) 0.061(3) -0.010(3) 0.020(3) -0.016(3)
C(L6) 0.196(8) 0.087(5) 0.113(5) 0.052(5) 0.091(5) 0.023(4)
P(1) 0.043(3) 0.044(3) 0.046(3) 0.006(3) 0.019(2) 0.006(3)
P(2) 0.051(3) 0.055(3) 0.041(3) -0.009(3) 0.017(3) -0.003(3)
P(3) 0.046(3) 0.044(3) 0.041(3) -0.001(3) 0.012(3) -0.001(2)
P(4) 0.039(3) 0.037(3) 0.042(3) 0.003(2) 0.013(2) 0.007(2)
P(5) 0.054(3) 0.041(3) 0.045(3) -0.001(3) 0.015(3) 0.003(3)
P(6) 0.054(3) 0.048(3) 0.050(3) 0.005(3) 0.011(3) 0.007(2)
P(7) 0.049(3) 0.050(3) 0.065(3) 0.007(3) 0.020(3) 0.005(3)
P(8) 0.048(3) 0.047(3) 0.035(3) -0.001(3) 0.013(2) 0.003(2)
C(1) 0.06(1) 0.03(1) 0.05(1) -0.007(9) 0.03(1) 0.004(9)
C(2) 0.07(1) 0.04(1) 0.05(1) -0.03(1) 0.01(1) -0.01(1)
C(3) 0.06(1) 0.07(1) 0.05(1) 0.01(1) 0.02(1) 0.01(1)
C(4) 0.05(1) 0.05(1) 0.05(1) -0.00(1) 0.01(1) -0.014(9)
C(5) 0.04(1) 0.06(1) 0.05(1) 0.01(1) 0.02(1) 0.01(1)
C(6) 0.04(1) 0.05(1) 0.04(1) -0.02(1) 0.006(9) 0.002(9)
C(7) 0.02(1) 0.06(1) 0.03(1) -0.008(9) -0.002(9) -0.01(1)
C(8) 0.07(1) 0.05(1) 0.05(1) 0.00(1) 0.02(1) 0.01(1)
C(9) 0.10(2) 0.08(2) 0.08(2) -0.02(2) 0.04(2) -0.01(2)
C(10) 0.10(2) 0.05(1) 0.12(2) 0.01(1) 0.06(2) 0.01(2)
C(11) 0.09(2) 0.06(1) 0.08(2) 0.01(1) 0.02(1) 0.01(1)
C(12) 0.06(2) 0.05(1) 0.07(1) 0.00(1) -0.01(1) -0.01(1)
C(13) 0.04(1) 0.07(2) 0.07(2) 0.00(1) 0.03(1) -0.01(1)
C(14) 0.23(4) 0.16(3) 0.05(2) 0.07(3) 0.07(2) 0.02(2)
C(15) 0.22(5) 0.24(5) 0.07(2) 0.00(4) 0.03(3) 0.05(3)
C(16) 0.16(4) 0.19(4) 0.10(3) -0.05(3) 0.09(3) -0.04(3)
C(17) 0.22(4) 0.14(3) 0.11(3) -0.07(3) 0.11(3) -0.03(2)
C(18) 0.08(2) 0.12(2) 0.08(2) -0.04(2) 0.05(2) -0.01(2)
C(19) 0.06(1) 0.04(1) 0.05(1) -0.01(1) 0.02(1) -0.01(1)
C(20) 0.06(1) 0.06(1) 0.05(1) -0.02(1) 0.01(1) -0.02(1)
C(21) 0.07(1) 0.08(2) 0.07(1) 0.01(1) 0.03(1) -0.01(1)
C(22) 0.08(2) 0.08(2) 0.09(2) -0.03(1) 0.03(1) -0.02(2)
C(23) 0.07(2) 0.11(2) 0.07(2) -0.04(2) 0.01(1) -0.04(2)
C(24) 0.07(2) 0.07(1) 0.05(1) -0.01(1) 0.01(1) -0.01(1)
C(25) 0.06(2) 0.05(1) 0.04(1) -0.00(1) -0.00(1) 0.00(1)
C(26) 0.09(2) 0.05(1) 0.05(1) 0.01(1) 0.01(1) 0.00(1)
C(27) 0.10(2) 0.08(2) 0.09(2) -0.01(2) 0.04(2) 0.01(1)
C(28) 0.10(3) 0.09(2) 0.12(2) 0.04(2) 0.03(2) 0.01(2)
C(29) 0.07(2) 0.13(3) 0.12(2) 0.06(2) 0.01(2) 0.03(2)
C(30) 0.08(2) 0.11(2) 0.08(2) 0.05(2) 0.03(1) 0.04(1)
C(31) 0.05(1) 0.03(1) 0.04(1) 0.01(1) 0.009(9) 0.014(9)
C(32) 0.06(1) 0.05(1) 0.05(1) -0.01(1) 0.03(1) -0.01(1)
C(33) 0.07(2) 0.08(2) 0.04(1) 0.00(1) 0.02(1) 0.01(1)
C(34) 0.05(1) 0.08(2) 0.05(1) -0.01(1) 0.01(1) -0.01(1)
C(35) 0.09(2) 0.05(1) 0.06(1) 0.02(1) 0.04(1) 0.01(1)
C(36) 0.07(2) 0.05(1) 0.04(1) -0.01(1) 0.01(1) -0.00(1)
C(37) 0.04(1) 0.04(1) 0.034(9) 0.01(1) 0.006(9) 0.01(1)
C(38) 0.06(1) 0.05(1) 0.06(1) 0.01(1) 0.04(1) 0.00(1)
C(39) 0.05(2) 0.08(2) 0.06(1) -0.02(1) -0.01(1) 0.01(1)
C(40) 0.05(2) 0.10(2) 0.11(2) 0.01(1) 0.04(2) 0.04(2)
C(41) 0.07(2) 0.07(2) 0.08(2) -0.00(1) 0.04(1) 0.00(1)
C(42) 0.06(1) 0.04(1) 0.06(1) 0.00(1) 0.04(1) 0.01(1)
C(43) 0.05(1) 0.06(1) 0.04(1) 0.00(1) 0.009(9) 0.01(1)
C(44) 0.06(1) 0.05(1) 0.08(1) 0.02(1) 0.03(1) 0.02(1)
C(45) 0.05(1) 0.07(1) 0.025(9) -0.01(1) 0.001(9) 0.006(9)
C(46) 0.06(1) 0.07(1) 0.04(1) 0.01(1) 0.02(1) -0.00(1)
C(47) 0.05(1) 0.07(1) 0.05(1) -0.00(1) 0.01(1) -0.02(1)
C(48) 0.07(1) 0.06(1) 0.06(1) 0.00(1) 0.02(1) 0.01(1)
C(49) 0.06(1) 0.06(1) 0.05(1) -0.01(1) 0.01(1) 0.00(1)
C(50) 0.20(3) 0.12(2) 0.04(1) 0.09(2) 0.04(2) -0.00(1)
C(51) 0.17(3) 0.15(3) 0.09(2) 0.08(2) 0.03(2) -0.03(2)
C(52) 0.10(2) 0.14(3) 0.06(2) -0.05(2) 0.04(2) -0.02(2)
C(53) 0.11(2) 0.06(2) 0.10(2) 0.01(2) 0.04(2) 0.02(2)
C(54) 0.09(2) 0.10(2) 0.04(1) -0.00(1) 0.01(1) -0.02(1)
C(55) 0.07(2) 0.06(1) 0.03(1) 0.00(1) -0.00(1) 0.00(1)
C(56) 0.08(2) 0.07(2) 0.04(1) -0.01(1) -0.01(1) 0.02(1)
C(57) 0.12(2) 0.14(3) 0.06(2) -0.09(2) 0.02(2) -0.01(2)
C(58) 0.17(3) 0.11(2) 0.11(2) -0.09(3) 0.10(2) -0.07(2)
C(59) 0.06(2) 0.07(2) 0.22(3) -0.02(2) 0.04(2) -0.03(2)
C(60) 0.09(2) 0.05(2) 0.16(3) 0.01(2) 0.03(2) -0.01(2)
C(61) 0.04(1) 0.05(1) 0.07(1) 0.00(1) 0.02(1) 0.00(1)
C(62) 0.06(2) 0.05(2) 0.12(2) 0.01(1) 0.03(1) 0.03(1)
C(63) 0.06(2) 0.07(2) 0.15(2) 0.03(1) 0.02(2) 0.02(2)
C(64) 0.14(2) 0.03(1) 0.09(2) -0.00(2) 0.06(2) 0.00(1)
C(65) 0.06(2) 0.07(2) 0.10(2) 0.01(1) 0.03(2) 0.03(1)
C(66) 0.07(2) 0.08(2) 0.05(1) 0.03(1) 0.01(1) 0.01(1)
C(67) 0.07(2) 0.05(1) 0.06(1) -0.01(1) 0.03(1) 0.00(1)
C(68) 0.05(1) 0.10(2) 0.08(2) -0.01(1) 0.02(1) -0.00(2)
C(69) 0.07(2) 0.12(2) 0.09(2) -0.02(2) 0.01(2) -0.01(2)
C(70) 0.06(2) 0.13(3) 0.12(3) 0.02(2) 0.02(2) 0.05(2)
C(71) 0.12(3) 0.11(2) 0.10(2) 0.03(2) 0.07(2) 0.04(2)
C(72) 0.09(2) 0.07(2) 0.09(2) -0.00(1) 0.05(2) 0.01(1)
C(73) 0.05(1) 0.05(1) 0.03(1) -0.01(1) 0.018(9) -0.01(1)
C(74) 0.07(1) 0.07(1) 0.05(1) -0.03(1) 0.00(1) -0.00(1)
C(75) 0.10(2) 0.08(2) 0.07(2) -0.02(2) 0.01(1) -0.02(1)
C(76) 0.09(2) 0.11(2) 0.05(1) -0.04(2) -0.01(1) 0.01(1)
C(77) 0.07(2) 0.08(2) 0.04(1) -0.00(1) 0.00(1) -0.01(1)
C(78) 0.06(1) 0.06(1) 0.06(1) -0.01(1) 0.02(1) 0.01(1)
C(79) 0.05(1) 0.07(1) 0.04(1) 0.02(1) 0.02(1) 0.01(1)
C(80) 0.06(1) 0.07(2) 0.06(1) 0.03(1) 0.03(1) 0.03(1)
C(81) 0.10(2) 0.18(3) 0.07(2) 0.08(2) 0.05(2) 0.06(2)
C(82) 0.15(3) 0.10(3) 0.05(2) 0.08(2) 0.03(2) 0.02(2)
C(83) 0.12(3) 0.08(2) 0.07(2) 0.01(2) -0.01(2) -0.01(2)
C(84) 0.09(2) 0.11(2) 0.05(1) 0.04(2) 0.03(1) -0.00(1)

loop_
_atom_type_symbol
_atom_type_description
_atom_type_scat_dispersion_real
_atom_type_scat_dispersion_imag
_atom_type_scat_source
C C 0.003 0.002
; 
International Tables for Crystallography 
(1992, Vol. C, Tables 4.2.6.8 and 6.1.1.4) 
;
H H 0.000 0.000
; 
International Tables for Crystallography 
(1992, Vol. C, Table 6.1.1.4) 
;
Cl Cl 0.148 0.159
; 
International Tables for Crystallography 
(1992, Vol. C, Tables 4.2.6.8 and 6.1.1.4) 
;
P P 0.102 0.094
; 
International Tables for Crystallography 
(1992, Vol. C, Tables 4.2.6.8 and 6.1.1.4) 
;
Pd Pd -0.999 1.007
; 
International Tables for Crystallography 
(1992, Vol. C, Tables 4.2.6.8 and 6.1.1.4) 
;
Pt Pt -1.703 8.390
; 
International Tables for Crystallography 
(1992, Vol. C, Tables 4.2.6.8 and 6.1.1.4) 
;
O O 0.011 0.006
; 
International Tables for Crystallography 
(1992, Vol. C, Tables 4.2.6.8 and 6.1.1.4) 
;
N N 0.006 0.003
; 
International Tables for Crystallography 
(1992, Vol. C, Tables 4.2.6.8 and 6.1.1.4) 
;

loop_
_geom_bond_atom_site_label_1
_geom_bond_atom_site_label_2
_geom_bond_distance
_geom_bond_publ_flag
P(T1) C(L3) 2.346(5) yes
P(T1) C(L4) 2.354(6) yes
P(T1) P(4) 2.239(5) yes
P(T1) P(8) 2.264(4) yes
P(D1) C(L1) 2.362(6) yes
P(D1) P(1) 2.209(6) yes
P(D1) P(2) 2.308(5) yes
P(D1) P(3) 2.296(5) yes
P(D2) C(L2) 2.351(5) yes
P(D2) P(5) 2.223(4) yes
P(D2) P(6) 2.345(5) yes
P(D2) P(7) 2.332(6) yes
P(1) C(1) 1.84(2) yes
P(1) C(3) 1.82(2) yes
P(1) C(5) 1.81(2) yes
P(2) C(2) 1.81(2) yes
P(2) C(7) 1.79(2) yes
P(2) C(13) 1.79(2) yes
P(3) C(4) 1.81(2) yes
P(3) C(19) 1.81(2) yes
P(3) C(25) 1.83(2) yes
P(4) C(6) 1.80(2) yes
P(4) C(31) 1.79(2) yes
P(4) C(37) 1.80(2) yes
P(5) C(43) 1.79(2) yes
P(5) C(45) 1.82(2) yes
P(5) C(47) 1.83(2) yes
P(6) C(44) 1.83(2) yes
P(6) C(49) 1.79(2) yes
P(6) C(55) 1.84(2) yes
P(7) C(46) 1.84(1) yes
P(7) C(61) 1.79(2) yes
P(7) C(67) 1.80(2) yes
P(8) C(48) 1.82(2) yes
P(8) C(73) 1.80(1) yes
P(8) C(79) 1.82(2) yes
N(1) C(85) 1.01(6) yes
N(2) C(87) 1.39(6) yes
N(3) C(89) 1.67(6) yes
N(4) C(91) 1.22(5) yes
C(1) C(2) 1.53(3) yes
C(1) H(101) 0.96(2) no
C(1) H(102) 0.96(3) no
C(2) H(201) 0.96(2) no
C(2) H(202) 0.96(2) no
C(3) C(4) 1.50(2) yes
C(3) H(301) 0.96(3) no
C(3) H(302) 0.96(2) no
C(4) H(401) 0.96(2) no
C(4) H(402) 0.96(2) no
C(5) C(6) 1.53(2) yes
C(5) H(501) 0.96(2) no
C(5) H(502) 0.96(3) no
C(6) H(601) 0.96(2) no
C(6) H(602) 0.96(3) no
C(7) C(8) 1.38(2) yes
C(7) C(12) 1.34(2) yes
C(8) C(9) 1.32(3) yes
C(8) H(8) 0.96(2) no
C(9) C(10) 1.39(3) yes
C(9) H(9) 0.96(3) no
C(10) C(11) 1.35(3) yes
C(10) H(10) 0.96(3) no
C(11) C(12) 1.38(3) yes
C(11) H(11) 0.96(3) no
C(12) H(12) 0.96(3) no
C(13) C(14) 1.34(3) yes
C(13) C(18) 1.34(4) yes
C(14) C(15) 1.47(5) yes
C(14) H(14) 0.96(5) no
C(15) C(16) 1.35(6) yes
C(15) H(15) 0.96(5) no
C(16) C(17) 1.30(5) yes
C(16) H(16) 0.96(6) no
C(17) C(18) 1.41(5) yes
C(17) H(17) 0.96(6) no
C(18) H(18) 0.96(3) no
C(19) C(20) 1.33(3) yes
C(19) C(24) 1.38(2) yes
C(20) C(21) 1.38(3) yes
C(20) H(20) 0.96(2) no
C(21) C(22) 1.31(3) yes
C(21) H(21) 0.96(3) no
C(22) C(23) 1.36(4) yes
C(22) H(22) 0.96(3) no
C(23) C(24) 1.37(3) yes
C(23) H(23) 0.96(3) no
C(24) H(24) 0.96(3) no
C(25) C(26) 1.38(3) yes
C(25) C(30) 1.36(4) yes
C(26) C(27) 1.38(3) yes
C(26) H(26) 0.96(3) no
C(27) C(28) 1.33(4) yes
C(27) H(27) 0.96(4) no
C(28) C(29) 1.40(5) yes
C(28) H(28) 0.96(4) no
C(29) C(30) 1.37(3) yes
C(29) H(29) 0.96(4) no
C(30) H(30) 0.96(4) no
C(31) C(32) 1.39(3) yes
C(31) C(36) 1.36(3) yes
C(32) C(33) 1.39(3) yes
C(32) H(32) 0.96(3) no
C(33) C(34) 1.38(3) yes
C(33) H(33) 0.96(3) no
C(34) C(35) 1.36(3) yes
C(34) H(34) 0.96(3) no
C(35) C(36) 1.42(2) yes
C(35) H(35) 0.96(3) no
C(36) H(36) 0.96(3) no
C(37) C(38) 1.39(2) yes
C(37) C(42) 1.40(3) yes
C(38) C(39) 1.43(3) yes
C(38) H(38) 0.96(3) no
C(39) C(40) 1.39(4) yes
C(39) H(39) 0.96(3) no
C(40) C(41) 1.38(3) yes
C(40) H(40) 0.96(3) no
C(41) C(42) 1.37(3) yes
C(41) H(41) 0.96(4) no
C(42) H(42) 0.96(2) no
C(43) C(44) 1.52(3) yes
C(43) H(431) 0.96(3) no
C(43) H(432) 0.96(2) no
C(44) H(441) 0.96(3) no
C(44) H(442) 0.96(2) no
C(45) C(46) 1.52(2) yes
C(45) H(451) 0.96(2) no
C(45) H(452) 0.96(3) no
C(46) H(461) 0.96(3) no
C(46) H(462) 0.96(3) no
C(47) C(48) 1.57(2) yes
C(47) H(471) 0.96(2) no
C(47) H(472) 0.96(3) no
C(48) H(481) 0.96(3) no
C(48) H(482) 0.96(2) no
C(49) C(50) 1.36(3) yes
C(49) C(54) 1.35(3) yes
C(50) C(51) 1.38(4) yes
C(50) H(50) 0.96(3) no
C(51) C(52) 1.39(4) yes
C(51) H(51) 0.96(4) no
C(52) C(53) 1.35(4) yes
C(52) H(52) 0.96(4) no
C(53) C(54) 1.34(4) yes
C(53) H(53) 0.96(3) no
C(54) H(54) 0.96(3) no
C(55) C(56) 1.35(3) yes
C(55) C(60) 1.43(3) yes
C(56) C(57) 1.34(4) yes
C(56) H(56) 0.96(3) no
C(57) C(58) 1.31(4) yes
C(57) H(57) 0.96(4) no
C(58) C(59) 1.45(4) yes
C(58) H(58) 0.96(5) no
C(59) C(60) 1.36(4) yes
C(59) H(59) 0.96(3) no
C(60) H(60) 0.96(3) no
C(61) C(62) 1.37(3) yes
C(61) C(66) 1.41(3) yes
C(62) C(63) 1.37(3) yes
C(62) H(62) 0.96(3) no
C(63) C(64) 1.37(3) yes
C(63) H(63) 0.96(3) no
C(64) C(65) 1.35(3) yes
C(64) H(64) 0.96(3) no
C(65) C(66) 1.39(3) yes
C(65) H(65) 0.96(3) no
C(66) H(66) 0.96(3) no
C(67) C(68) 1.35(3) yes
C(67) C(72) 1.38(4) yes
C(68) C(69) 1.41(4) yes
C(68) H(68) 0.96(4) no
C(69) C(70) 1.33(5) yes
C(69) H(69) 0.96(3) no
C(70) C(71) 1.42(4) yes
C(70) H(70) 0.96(5) no
C(71) C(72) 1.41(4) yes
C(71) H(71) 0.96(5) no
C(72) H(72) 0.96(3) no
C(73) C(74) 1.42(3) yes
C(73) C(78) 1.40(2) yes
C(74) C(75) 1.37(2) yes
C(74) H(74) 0.96(3) no
C(75) C(76) 1.37(3) yes
C(75) H(75) 0.96(3) no
C(76) C(77) 1.37(3) yes
C(76) H(76) 0.96(3) no
C(77) C(78) 1.38(2) yes
C(77) H(77) 0.96(3) no
C(78) H(78) 0.96(3) no
C(79) C(80) 1.36(3) yes
C(79) C(84) 1.33(3) yes
C(80) C(81) 1.41(4) yes
C(80) H(80) 0.96(3) no
C(81) C(82) 1.40(4) yes
C(81) H(81) 0.96(4) no
C(82) C(83) 1.32(5) yes
C(82) H(82) 0.96(5) no
C(83) C(84) 1.36(4) yes
C(83) H(83) 0.96(4) no
C(84) H(84) 0.96(4) no
C(85) C(86) 1.56(6) yes
C(87) C(88) 1.31(8) yes
C(89) C(90) 1.45(7) yes
C(91) C(92) 1.38(5) yes
